data_2002206
loop_
_publ_author_name
'Mattausch, H J'
'Mueller-Buschbaum, Hk'

_publ_section_title 'Zur Kristallstruktur von Ba2 Cr O4'
_journal_name_full
;
Zeitschrift fuer Anorganische und Allgemeine Chemie
;
_journal_page_first 129
_journal_page_last 134
_journal_paper_doi 10.1002/zaac.19744070202
_journal_volume 407
_journal_year 1974
_chemical_formula_structural 'Ba2 (Cr O4)'
_chemical_formula_sum 'Ba2 Cr O4'
_chemical_name_systematic 'Dibarium chromate(IV)'
_space_group_IT_number 33
_symmetry_cell_setting orthorhombic
_symmetry_Int_Tables_number 33
_symmetry_space_group_name_Hall 'P -2ac -2n'
_symmetry_space_group_name_H-M 'P n 21 a'
_cell_angle_alpha 90
_cell_angle_beta 90
_cell_angle_gamma 90
_cell_formula_units_Z 4
_cell_length_a 7.67
_cell_length_b 5.89
_cell_length_c 10.39
_cell_volume 469.4
_refine_ls_R_factor_all 0.096
_cod_database_code 2002206

loop_
_symmetry_equiv_pos_as_xyz
x,y,z
-x,1/2+y,-z
1/2-x,1/2+y,1/2+z
1/2+x,y,1/2-z

loop_
_atom_site_label
_atom_site_type_symbol
_atom_site_symmetry_multiplicity
_atom_site_Wyckoff_symbol
_atom_site_fract_x
_atom_site_fract_y
_atom_site_fract_z
_atom_site_occupancy
_atom_site_attached_hydrogens
_atom_site_calc_flag
Ba1 Ba2+ 4 a 0.0047 0.2432 1.1893 1. 0 d
Ba2 Ba2+ 4 a 0.8519 0.25 0.5838 1. 0 d
Cr1 Cr4+ 4 a 0.277 0.242 0.58 1. 0 d
O1 O2- 4 a 0.523 0.19 0.577 1. 0 d
O2 O2- 4 a 0.165 0.235 0.426 1. 0 d
O3 O2- 4 a 0.325 0.993 0.157 1. 0 d
O4 O2- 4 a 0.695 0.005 0.85 1. 0 d

loop_
_atom_type_symbol
_atom_type_oxidation_number
Ba2+ 2.000
Cr4+ 4.000
O2- -2.000
